data_1551016
loop_
_publ_author_name
'Tashima, Naoto'
'Ohta, Satomi'
'Kuwata, Shigeki'

_publ_section_title
;
 Metal--ligand cooperative C-O bond cleavage of propargylic alcohol with
 protic pyrazole complexes of ruthenium
;
_journal_name_full 'Faraday Discussions'
_journal_paper_doi 10.1039/C9FD00040B
_journal_year 2019
_chemical_formula_moiety 'C30 H26 N3 Ru, C F3 O3 S'
_chemical_formula_sum 'C31 H26 F3 N3 O3 Ru S'
_chemical_formula_weight 678.69
_space_group_crystal_system triclinic
_space_group_IT_number 2
_space_group_name_Hall '-P 1'
_space_group_name_H-M_alt 'P -1'
_symmetry_space_group_name_Hall '-P 1'
_symmetry_space_group_name_H-M 'P -1'
_atom_sites_solution_hydrogens geom
_atom_sites_solution_primary direct
_atom_sites_solution_secondary difmap
_audit_update_record
;
2019-04-14 deposited with the CCDC.    2019-05-09 downloaded from the CCDC.
;
_cell_angle_alpha 65.342(3)
_cell_angle_beta 82.687(5)
_cell_angle_gamma 81.397(5)
_cell_formula_units_Z 4
_cell_length_a 10.0589(11)
_cell_length_b 16.3660(17)
_cell_length_c 19.544(2)
_cell_measurement_reflns_used 9204
_cell_measurement_temperature 93
_cell_measurement_theta_max 27.48
_cell_measurement_theta_min 3.12
_cell_volume 2883.6(5)
_computing_cell_refinement CrystalClear
_computing_data_collection 'CrystalClear (Rigaku Inc., 2008)'
_computing_data_reduction CrystalClear
_computing_molecular_graphics 'CrystalStructure 4.2.5'
_computing_publication_material 'CrystalStructure 4.2.5 (Rigaku, 2017)'
_computing_structure_refinement 'SHELXL Version 2014/7 (Sheldrick, 2008)'
_computing_structure_solution 'SIR92 (Altomare, et al., 1994)'
_diffrn_ambient_temperature 93
_diffrn_detector_area_resol_mean 7.111
_diffrn_measured_fraction_theta_full 0.981
_diffrn_measured_fraction_theta_max 0.962
_diffrn_measurement_device_type 'Rigaku Saturn724'
_diffrn_measurement_method \w
_diffrn_radiation_type 'Mo K\a'
_diffrn_radiation_wavelength 0.71075
_diffrn_reflns_av_R_equivalents 0.0586
_diffrn_reflns_Laue_measured_fraction_full 0.981
_diffrn_reflns_Laue_measured_fraction_max 0.962
_diffrn_reflns_limit_h_max 9
_diffrn_reflns_limit_h_min -13
_diffrn_reflns_limit_k_max 20
_diffrn_reflns_limit_k_min -21
_diffrn_reflns_limit_l_max 25
_diffrn_reflns_limit_l_min -25
_diffrn_reflns_number 23945
_diffrn_reflns_point_group_measured_fraction_full 0.981
_diffrn_reflns_point_group_measured_fraction_max 0.962
_diffrn_reflns_theta_full 25.242
_diffrn_reflns_theta_max 27.485
_diffrn_reflns_theta_min 3.124
_diffrn_standards_number 0
_exptl_absorpt_coefficient_mu 0.674
_exptl_absorpt_correction_T_max 0.948
_exptl_absorpt_correction_T_min 0.913
_exptl_absorpt_correction_type numerical
_exptl_absorpt_process_details 'NUMABS (Rigaku, 1999)'
_exptl_crystal_colour yellow
_exptl_crystal_density_diffrn 1.563
_exptl_crystal_density_method 'not measured'
_exptl_crystal_description prism
_exptl_crystal_F_000 1376.00
_exptl_crystal_recrystallization_method 'Re-crystallisation from solvent: dichloromethane/diethyl ether'
_exptl_crystal_size_max 0.160
_exptl_crystal_size_mid 0.140
_exptl_crystal_size_min 0.080
_refine_diff_density_max 1.71
_refine_diff_density_min -0.62
_refine_ls_extinction_method none
_refine_ls_goodness_of_fit_ref 0.885
_refine_ls_hydrogen_treatment mixed
_refine_ls_number_parameters 765
_refine_ls_number_reflns 12717
_refine_ls_number_restraints 0
_refine_ls_R_factor_all 0.0658
_refine_ls_R_factor_gt 0.0469
_refine_ls_shift/su_max 0.001
_refine_ls_structure_factor_coef Fsqd
_refine_ls_weighting_details 'w = 1/[\s^2^(Fo^2^)+(0.0516P)^2^] where P=(Fo^2^+2Fc^2^)/3'
_refine_ls_weighting_scheme calc
_refine_ls_wR_factor_gt 0.1235
_refine_ls_wR_factor_ref 0.1274
_reflns_Friedel_coverage 0.000
_reflns_number_gt 7182
_reflns_number_total 12717
_reflns_threshold_expression F^2^>2.0\s(F^2^)
_cod_data_source_file c9fd00040b1.cif
_cod_data_source_block compound6
_cod_database_code 1551016

loop_
_space_group_symop_id
_space_group_symop_operation_xyz
1 +X,+Y,+Z
2 -X,-Y,-Z

loop_
_atom_site_label
_atom_site_type_symbol
_atom_site_fract_x
_atom_site_fract_y
_atom_site_fract_z
_atom_site_U_iso_or_equiv
_atom_site_adp_type
_atom_site_occupancy
_atom_site_site_symmetry_order
_atom_site_calc_flag
_atom_site_refinement_flags_posn
_atom_site_refinement_flags_adp
Ru1 Ru 0.66821(3) 0.05246(2) 0.31112(2) 0.02291(10) Uani 1 1 d . .
Ru2 Ru 0.11907(3) 0.44680(2) 0.18243(2) 0.02072(10) Uani 1 1 d . .
S1 S 0.80854(10) 0.13504(7) 0.57363(6) 0.0240(2) Uani 1 1 d . .
S2 S 0.60382(11) 0.63371(7) 0.08176(6) 0.0246(2) Uani 1 1 d . .
F1 F 0.9544(3) 0.17284(19) 0.65699(18) 0.0551(9) Uani 1 1 d . .
F2 F 0.7784(3) 0.2616(3) 0.6232(3) 0.0928(15) Uani 1 1 d . .
F3 F 0.9454(4) 0.2707(2) 0.5438(2) 0.0822(12) Uani 1 1 d . .
F4 F 0.5591(3) 0.7587(2) 0.1349(2) 0.0625(9) Uani 1 1 d . .
F5 F 0.4017(3) 0.67453(19) 0.16576(18) 0.0592(9) Uani 1 1 d . .
F6 F 0.4260(3) 0.7754(2) 0.05240(18) 0.0621(10) Uani 1 1 d . .
O1 O 0.7275(3) 0.1933(2) 0.51290(19) 0.0468(9) Uani 1 1 d . .
O2 O 0.9268(3) 0.0891(2) 0.5507(2) 0.0481(9) Uani 1 1 d . .
O3 O 0.7359(3) 0.0794(2) 0.64056(19) 0.0492(9) Uani 1 1 d . .
O4 O 0.5147(3) 0.5960(2) 0.0547(2) 0.0438(9) Uani 1 1 d . .
O5 O 0.6947(3) 0.6897(2) 0.02480(19) 0.0465(9) Uani 1 1 d . .
O6 O 0.6641(3) 0.5722(2) 0.15028(17) 0.0389(8) Uani 1 1 d . .
N1 N 0.4849(3) 0.0094(2) 0.21868(19) 0.0218(8) Uani 1 1 d . .
N2 N 0.5405(3) 0.0699(2) 0.23251(18) 0.0206(7) Uani 1 1 d . .
N3 N 0.6732(3) 0.1885(2) 0.23281(19) 0.0209(7) Uani 1 1 d . .
N4 N -0.1232(3) 0.5036(2) 0.27201(19) 0.0230(8) Uani 1 1 d . .
N5 N -0.0413(3) 0.4380(2) 0.25973(18) 0.0196(7) Uani 1 1 d . .
N6 N 0.1374(3) 0.3114(2) 0.26251(18) 0.0200(7) Uani 1 1 d . .
C1 C 0.5424(5) -0.0200(3) 0.4129(2) 0.0356(11) Uani 1 1 d . .
H1 H 0.4654 -0.0466 0.4117 0.043 Uiso 1 1 calc R U
C2 C 0.5442(5) 0.0688(3) 0.4066(2) 0.0356(12) Uani 1 1 d . .
H2 H 0.4692 0.1136 0.3997 0.043 Uiso 1 1 calc R U
C3 C 0.6798(5) 0.0786(3) 0.4127(2) 0.0359(12) Uani 1 1 d . .
H3 H 0.7108 0.1317 0.4107 0.043 Uiso 1 1 calc R U
C4 C 0.7586(5) -0.0004(4) 0.4217(3) 0.0443(14) Uani 1 1 d . .
H4 H 0.8529 -0.0115 0.4273 0.053 Uiso 1 1 calc R U
C5 C 0.6761(6) -0.0625(3) 0.4214(3) 0.0452(14) Uani 1 1 d . .
H5 H 0.7051 -0.1224 0.4261 0.054 Uiso 1 1 calc R U
C6 C 0.4217(4) 0.0508(3) 0.1524(2) 0.0208(9) Uani 1 1 d . .
C7 C 0.4421(4) 0.1407(3) 0.1243(2) 0.0217(9) Uani 1 1 d . .
H6 H 0.4105 0.1874 0.0790 0.026 Uiso 1 1 calc R U
C8 C 0.5174(4) 0.1500(3) 0.1746(2) 0.0192(9) Uani 1 1 d . .
C9 C 0.5874(4) 0.2199(3) 0.1763(2) 0.0199(9) Uani 1 1 d . .
C10 C 0.5784(4) 0.3093(3) 0.1240(2) 0.0238(9) Uani 1 1 d . .
H7 H 0.5203 0.3291 0.0841 0.029 Uiso 1 1 calc R U
C11 C 0.6542(4) 0.3693(3) 0.1303(2) 0.0257(10) Uani 1 1 d . .
H8 H 0.6474 0.4310 0.0959 0.031 Uiso 1 1 calc R U
C12 C 0.7403(4) 0.3372(3) 0.1881(2) 0.0274(10) Uani 1 1 d . .
H9 H 0.7931 0.3772 0.1938 0.033 Uiso 1 1 calc R U
C13 C 0.7493(4) 0.2474(3) 0.2371(2) 0.0259(10) Uani 1 1 d . .
H10 H 0.8111 0.2261 0.2754 0.031 Uiso 1 1 calc R U
C14 C 0.3408(4) 0.0055(3) 0.1244(3) 0.0271(10) Uani 1 1 d . .
C15 C 0.2586(4) -0.0589(3) 0.1745(3) 0.0318(10) Uani 1 1 d . .
H11 H 0.2625 -0.0783 0.2273 0.038 Uiso 1 1 calc R U
C16 C 0.1723(5) -0.0942(3) 0.1479(3) 0.0432(13) Uani 1 1 d . .
H12 H 0.1169 -0.1381 0.1823 0.052 Uiso 1 1 calc R U
C17 C 0.1655(6) -0.0662(4) 0.0712(4) 0.0545(16) Uani 1 1 d . .
H13 H 0.1046 -0.0900 0.0527 0.065 Uiso 1 1 calc R U
C18 C 0.2482(6) -0.0035(4) 0.0216(3) 0.0610(17) Uani 1 1 d . .
H14 H 0.2447 0.0153 -0.0312 0.073 Uiso 1 1 calc R U
C19 C 0.3361(6) 0.0324(3) 0.0480(3) 0.0451(13) Uani 1 1 d . .
H15 H 0.3928 0.0754 0.0135 0.054 Uiso 1 1 calc R U
C20 C 0.8641(4) 0.0099(3) 0.2574(3) 0.0296(10) Uani 1 1 d . .
H16 H 0.921(4) -0.006(3) 0.298(2) 0.036 Uiso 1 1 d . U
C21 C 0.7566(4) -0.0379(3) 0.2630(3) 0.0279(10) Uani 1 1 d . .
C22 C 0.6959(4) -0.0902(3) 0.2457(3) 0.0279(10) Uani 1 1 d . .
C23 C 0.5416(4) -0.0873(3) 0.2567(3) 0.0280(10) Uani 1 1 d . .
H17 H 0.5098 -0.1243 0.2341 0.034 Uiso 1 1 calc R U
H18 H 0.5123 -0.1117 0.3112 0.034 Uiso 1 1 calc R U
C24 C 0.7664(5) -0.1531(3) 0.2096(3) 0.0440(13) Uani 1 1 d . .
H19 H 0.7524 -0.2158 0.2432 0.053 Uiso 1 1 calc R U
H20 H 0.8632 -0.1468 0.2012 0.053 Uiso 1 1 calc R U
H21 H 0.7291 -0.1373 0.1612 0.053 Uiso 1 1 calc R U
C25 C 0.9147(4) 0.0800(3) 0.1858(3) 0.0284(10) Uani 1 1 d . .
C26 C 1.0303(5) 0.1181(3) 0.1847(3) 0.0398(13) Uani 1 1 d . .
H22 H 1.0754 0.0987 0.2296 0.048 Uiso 1 1 calc R U
C27 C 1.0805(5) 0.1846(3) 0.1181(4) 0.0484(15) Uani 1 1 d . .
H23 H 1.1596 0.2097 0.1183 0.058 Uiso 1 1 calc R U
C28 C 1.0184(5) 0.2137(3) 0.0535(4) 0.0488(15) Uani 1 1 d . .
H24 H 1.0536 0.2590 0.0085 0.059 Uiso 1 1 calc R U
C29 C 0.9030(5) 0.1772(3) 0.0534(3) 0.0433(13) Uani 1 1 d . .
H25 H 0.8583 0.1982 0.0082 0.052 Uiso 1 1 calc R U
C30 C 0.8516(5) 0.1097(3) 0.1189(3) 0.0327(11) Uani 1 1 d . .
H26 H 0.7736 0.0841 0.1178 0.039 Uiso 1 1 calc R U
C31 C 0.8752(5) 0.2143(3) 0.6006(3) 0.0361(12) Uani 1 1 d . .
C32 C 0.0105(5) 0.5190(3) 0.0802(2) 0.0353(11) Uani 1 1 d . .
H27 H -0.0789 0.5474 0.0809 0.042 Uiso 1 1 calc R U
C33 C 0.0475(5) 0.4290(3) 0.0888(2) 0.0311(10) Uani 1 1 d . .
H28 H -0.0122 0.3855 0.0968 0.037 Uiso 1 1 calc R U
C34 C 0.1903(5) 0.4151(3) 0.0834(2) 0.0313(11) Uani 1 1 d . .
H29 H 0.2428 0.3604 0.0868 0.038 Uiso 1 1 calc R U
C35 C 0.2410(5) 0.4946(3) 0.0724(2) 0.0353(11) Uani 1 1 d . .
H30 H 0.3337 0.5033 0.0673 0.042 Uiso 1 1 calc R U
C36 C 0.1315(5) 0.5600(3) 0.0701(2) 0.0388(12) Uani 1 1 d . .
H31 H 0.1370 0.6204 0.0631 0.047 Uiso 1 1 calc R U
C37 C -0.1972(4) 0.4677(3) 0.3394(2) 0.0238(9) Uani 1 1 d . .
C38 C -0.1610(4) 0.3756(3) 0.3697(2) 0.0248(9) Uani 1 1 d . .
H32 H -0.1962 0.3319 0.4156 0.030 Uiso 1 1 calc R U
C39 C -0.0612(4) 0.3601(3) 0.3184(2) 0.0192(8) Uani 1 1 d . .
C40 C 0.0357(4) 0.2853(3) 0.3181(2) 0.0200(9) Uani 1 1 d . .
C41 C 0.0335(4) 0.1962(3) 0.3711(2) 0.0251(9) Uani 1 1 d . .
H33 H -0.0374 0.1801 0.4098 0.030 Uiso 1 1 calc R U
C42 C 0.1349(4) 0.1322(3) 0.3669(2) 0.0283(10) Uani 1 1 d . .
H34 H 0.1348 0.0710 0.4022 0.034 Uiso 1 1 calc R U
C43 C 0.2379(4) 0.1582(3) 0.3100(2) 0.0285(10) Uani 1 1 d . .
H35 H 0.3078 0.1144 0.3055 0.034 Uiso 1 1 calc R U
C44 C 0.2385(4) 0.2475(3) 0.2604(2) 0.0262(10) Uani 1 1 d . .
H36 H 0.3120 0.2648 0.2235 0.031 Uiso 1 1 calc R U
C45 C -0.2945(4) 0.5249(3) 0.3681(3) 0.0293(10) Uani 1 1 d . .
C46 C -0.3880(4) 0.5891(3) 0.3217(3) 0.0340(11) Uani 1 1 d . .
H37 H -0.3914 0.5953 0.2714 0.041 Uiso 1 1 calc R U
C47 C -0.4757(5) 0.6437(3) 0.3491(3) 0.0408(12) Uani 1 1 d . .
H38 H -0.5390 0.6877 0.3172 0.049 Uiso 1 1 calc R U
C48 C -0.4725(5) 0.6351(4) 0.4214(3) 0.0459(14) Uani 1 1 d . .
H39 H -0.5315 0.6742 0.4392 0.055 Uiso 1 1 calc R U
C49 C -0.3831(5) 0.5693(3) 0.4688(3) 0.0443(13) Uani 1 1 d . .
H40 H -0.3831 0.5615 0.5198 0.053 Uiso 1 1 calc R U
C50 C -0.2941(5) 0.5150(3) 0.4418(3) 0.0370(12) Uani 1 1 d . .
H41 H -0.2320 0.4704 0.4742 0.044 Uiso 1 1 calc R U
C51 C 0.2775(4) 0.4836(3) 0.2347(3) 0.0268(10) Uani 1 1 d . .
H42 H 0.353(4) 0.501(3) 0.200(2) 0.032 Uiso 1 1 d . U
C52 C 0.1532(4) 0.5362(3) 0.2279(2) 0.0268(10) Uani 1 1 d . .
C53 C 0.0638(4) 0.5926(3) 0.2456(2) 0.0274(10) Uani 1 1 d . .
C54 C -0.0828(4) 0.5954(3) 0.2318(3) 0.0281(10) Uani 1 1 d . .
H43 H -0.1407 0.6373 0.2506 0.034 Uiso 1 1 calc R U
H44 H -0.0928 0.6171 0.1771 0.034 Uiso 1 1 calc R U
C55 C 0.0936(5) 0.6461(3) 0.2874(3) 0.0430(13) Uani 1 1 d . .
H45 H 0.0456 0.6245 0.3376 0.052 Uiso 1 1 calc R U
H46 H 0.0640 0.7103 0.2592 0.052 Uiso 1 1 calc R U
H47 H 0.1908 0.6384 0.2928 0.052 Uiso 1 1 calc R U
C56 C 0.3258(4) 0.4151(3) 0.3056(3) 0.0271(10) Uani 1 1 d . .
C57 C 0.4612(4) 0.3801(3) 0.3082(3) 0.0323(11) Uani 1 1 d . .
H48 H 0.5212 0.4028 0.2645 0.039 Uiso 1 1 calc R U
C58 C 0.5087(5) 0.3128(3) 0.3737(3) 0.0394(12) Uani 1 1 d . .
H49 H 0.6012 0.2897 0.3743 0.047 Uiso 1 1 calc R U
C59 C 0.4255(5) 0.2784(3) 0.4380(3) 0.0397(12) Uani 1 1 d . .
H50 H 0.4597 0.2319 0.4826 0.048 Uiso 1 1 calc R U
C60 C 0.2908(5) 0.3126(3) 0.4370(3) 0.0370(12) Uani 1 1 d . .
H51 H 0.2318 0.2889 0.4810 0.044 Uiso 1 1 calc R U
C61 C 0.2421(4) 0.3812(3) 0.3722(2) 0.0310(10) Uani 1 1 d . .
H52 H 0.1505 0.4057 0.3727 0.037 Uiso 1 1 calc R U
C62 C 0.4910(5) 0.7150(3) 0.1105(3) 0.0356(12) Uani 1 1 d . .

loop_
_atom_site_aniso_label
_atom_site_aniso_U_11
_atom_site_aniso_U_22
_atom_site_aniso_U_33
_atom_site_aniso_U_23
_atom_site_aniso_U_13
_atom_site_aniso_U_12
Ru1 0.0195(2) 0.01848(19) 0.02528(19) -0.00255(14) -0.00605(14) -0.00134(14)
Ru2 0.02061(19) 0.01797(19) 0.02063(17) -0.00398(14) -0.00029(13) -0.00594(14)
S1 0.0220(6) 0.0200(6) 0.0274(6) -0.0068(4) -0.0007(4) -0.0039(4)
S2 0.0228(6) 0.0201(6) 0.0265(6) -0.0047(4) -0.0029(4) -0.0031(4)
F1 0.058(2) 0.0411(18) 0.067(2) -0.0152(16) -0.0400(17) 0.0018(15)
F2 0.065(2) 0.099(3) 0.173(4) -0.116(3) -0.059(3) 0.041(2)
F3 0.117(3) 0.055(2) 0.069(2) 0.0019(18) -0.027(2) -0.060(2)
F4 0.072(2) 0.0443(19) 0.088(3) -0.0425(19) 0.0062(19) -0.0174(17)
F5 0.056(2) 0.0383(17) 0.067(2) -0.0140(16) 0.0343(16) -0.0119(15)
F6 0.056(2) 0.0439(19) 0.057(2) -0.0019(16) -0.0023(16) 0.0224(16)
O1 0.056(2) 0.0309(19) 0.052(2) -0.0068(16) -0.0340(19) -0.0035(17)
O2 0.042(2) 0.038(2) 0.065(3) -0.0271(19) 0.0114(18) -0.0007(16)
O3 0.044(2) 0.063(2) 0.039(2) -0.0160(18) 0.0121(16) -0.0295(18)
O4 0.042(2) 0.042(2) 0.052(2) -0.0217(18) -0.0148(17) -0.0026(16)
O5 0.039(2) 0.0335(19) 0.052(2) -0.0069(17) 0.0161(17) -0.0084(16)
O6 0.047(2) 0.0344(19) 0.0316(18) -0.0089(15) -0.0151(16) 0.0043(16)
N1 0.0222(19) 0.0138(18) 0.0256(18) -0.0042(14) -0.0014(15) -0.0029(14)
N2 0.0213(19) 0.0164(18) 0.0228(18) -0.0064(14) -0.0008(14) -0.0036(14)
N3 0.0154(18) 0.0210(19) 0.0261(18) -0.0092(15) -0.0011(14) -0.0027(14)
N4 0.0231(19) 0.0195(19) 0.0250(18) -0.0081(15) -0.0017(15) -0.0006(15)
N5 0.0185(18) 0.0168(18) 0.0231(18) -0.0072(14) -0.0014(14) -0.0037(14)
N6 0.0158(18) 0.0200(18) 0.0246(18) -0.0082(15) -0.0005(14) -0.0066(14)
C1 0.039(3) 0.042(3) 0.023(2) -0.006(2) 0.001(2) -0.022(2)
C2 0.032(3) 0.046(3) 0.021(2) -0.007(2) -0.0037(19) 0.001(2)
C3 0.047(3) 0.037(3) 0.023(2) -0.005(2) -0.010(2) -0.016(2)
C4 0.029(3) 0.057(4) 0.031(3) -0.001(2) -0.013(2) 0.000(3)
C5 0.060(4) 0.030(3) 0.028(3) 0.004(2) -0.006(2) 0.001(3)
C6 0.016(2) 0.022(2) 0.024(2) -0.0098(17) -0.0013(16) -0.0005(17)
C7 0.024(2) 0.017(2) 0.023(2) -0.0052(17) -0.0046(17) -0.0014(17)
C8 0.015(2) 0.015(2) 0.024(2) -0.0060(17) -0.0015(16) 0.0017(16)
C9 0.019(2) 0.015(2) 0.024(2) -0.0071(17) 0.0004(16) -0.0007(16)
C10 0.021(2) 0.020(2) 0.027(2) -0.0072(18) -0.0017(17) 0.0000(17)
C11 0.031(3) 0.014(2) 0.028(2) -0.0053(18) 0.0020(19) -0.0044(18)
C12 0.025(2) 0.025(2) 0.033(2) -0.0112(19) 0.0038(19) -0.0142(19)
C13 0.017(2) 0.029(2) 0.032(2) -0.0112(19) -0.0024(18) -0.0055(18)
C14 0.027(2) 0.017(2) 0.036(3) -0.0104(19) -0.0062(19) 0.0007(18)
C15 0.029(3) 0.029(3) 0.039(3) -0.015(2) 0.000(2) -0.007(2)
C16 0.033(3) 0.042(3) 0.063(4) -0.028(3) 0.001(3) -0.015(2)
C17 0.057(4) 0.047(3) 0.076(4) -0.033(3) -0.027(3) -0.012(3)
C18 0.092(5) 0.058(4) 0.044(3) -0.022(3) -0.030(3) -0.017(3)
C19 0.063(4) 0.038(3) 0.037(3) -0.013(2) -0.004(3) -0.018(3)
C20 0.018(2) 0.020(2) 0.050(3) -0.013(2) -0.006(2) 0.0022(18)
C21 0.019(2) 0.016(2) 0.039(3) -0.0024(19) -0.0050(19) 0.0057(18)
C22 0.021(2) 0.015(2) 0.042(3) -0.0069(19) -0.0010(19) 0.0009(18)
C23 0.030(3) 0.012(2) 0.039(3) -0.0054(19) -0.008(2) -0.0025(18)
C24 0.030(3) 0.029(3) 0.078(4) -0.028(3) -0.003(3) -0.003(2)
C25 0.020(2) 0.019(2) 0.047(3) -0.014(2) -0.001(2) 0.0002(18)
C26 0.023(3) 0.027(3) 0.073(4) -0.024(3) -0.004(2) -0.001(2)
C27 0.024(3) 0.029(3) 0.089(5) -0.022(3) 0.008(3) -0.010(2)
C28 0.036(3) 0.027(3) 0.074(4) -0.016(3) 0.019(3) -0.008(2)
C29 0.039(3) 0.035(3) 0.046(3) -0.010(2) 0.007(2) 0.000(2)
C30 0.027(3) 0.028(3) 0.046(3) -0.020(2) 0.009(2) -0.008(2)
C31 0.034(3) 0.026(3) 0.049(3) -0.013(2) -0.020(2) 0.003(2)
C32 0.037(3) 0.042(3) 0.021(2) -0.008(2) -0.007(2) 0.005(2)
C33 0.035(3) 0.038(3) 0.021(2) -0.010(2) 0.0013(19) -0.015(2)
C34 0.036(3) 0.035(3) 0.019(2) -0.0080(19) 0.0051(19) -0.006(2)
C35 0.031(3) 0.047(3) 0.021(2) -0.005(2) 0.0053(19) -0.016(2)
C36 0.067(4) 0.022(3) 0.022(2) -0.0006(19) -0.005(2) -0.013(2)
C37 0.021(2) 0.027(2) 0.026(2) -0.0120(19) -0.0026(17) -0.0029(18)
C38 0.025(2) 0.025(2) 0.021(2) -0.0041(18) -0.0034(17) -0.0039(18)
C39 0.019(2) 0.015(2) 0.021(2) -0.0030(16) -0.0028(16) -0.0044(16)
C40 0.021(2) 0.020(2) 0.019(2) -0.0066(17) -0.0005(16) -0.0076(17)
C41 0.026(2) 0.020(2) 0.027(2) -0.0065(18) 0.0017(18) -0.0079(18)
C42 0.037(3) 0.015(2) 0.031(2) -0.0052(19) -0.008(2) -0.0039(19)
C43 0.030(3) 0.019(2) 0.034(3) -0.0099(19) -0.009(2) 0.0043(19)
C44 0.021(2) 0.030(3) 0.027(2) -0.0127(19) 0.0014(18) -0.0013(19)
C45 0.022(2) 0.031(3) 0.038(3) -0.018(2) 0.0030(19) -0.0030(19)
C46 0.032(3) 0.037(3) 0.031(2) -0.014(2) -0.002(2) 0.001(2)
C47 0.032(3) 0.036(3) 0.050(3) -0.016(2) -0.005(2) 0.008(2)
C48 0.039(3) 0.046(3) 0.059(4) -0.032(3) 0.002(3) 0.006(3)
C49 0.045(3) 0.051(3) 0.042(3) -0.027(3) 0.001(2) 0.003(3)
C50 0.035(3) 0.037(3) 0.038(3) -0.015(2) -0.006(2) 0.002(2)
C51 0.025(2) 0.022(2) 0.033(2) -0.0094(19) 0.0019(19) -0.0087(19)
C52 0.028(3) 0.023(2) 0.028(2) -0.0061(19) -0.0033(19) -0.0126(19)
C53 0.027(3) 0.017(2) 0.033(2) -0.0053(19) -0.0014(19) -0.0036(18)
C54 0.030(3) 0.015(2) 0.037(3) -0.0078(19) -0.004(2) -0.0006(18)
C55 0.049(3) 0.030(3) 0.061(3) -0.026(3) -0.005(3) -0.008(2)
C56 0.027(3) 0.022(2) 0.037(3) -0.014(2) -0.0043(19) -0.0083(18)
C57 0.022(2) 0.033(3) 0.045(3) -0.018(2) -0.001(2) -0.005(2)
C58 0.026(3) 0.033(3) 0.056(3) -0.015(2) -0.011(2) 0.000(2)
C59 0.039(3) 0.026(3) 0.049(3) -0.007(2) -0.017(2) -0.001(2)
C60 0.035(3) 0.038(3) 0.033(3) -0.007(2) -0.005(2) -0.011(2)
C61 0.027(3) 0.037(3) 0.031(2) -0.013(2) -0.0035(19) -0.008(2)
C62 0.039(3) 0.022(3) 0.038(3) -0.005(2) 0.008(2) -0.006(2)

loop_
_atom_type_symbol
_atom_type_description
_atom_type_scat_dispersion_real
_atom_type_scat_dispersion_imag
_atom_type_scat_source
C C 0.0033 0.0016
;
International Tables for Crystallography
(Vol. C, Tables 4.2.6.8 and 6.1.1.4)
;
H H 0.0000 0.0000
;
International Tables for Crystallography
(Vol. C, Table 6.1.1.4)
;
F F 0.0171 0.0103
;
International Tables for Crystallography
(Vol. C, Tables 4.2.6.8 and 6.1.1.4)
;
N N 0.0061 0.0033
;
International Tables for Crystallography
(Vol. C, Tables 4.2.6.8 and 6.1.1.4)
;
O O 0.0106 0.0060
;
International Tables for Crystallography
(Vol. C, Tables 4.2.6.8 and 6.1.1.4)
;
Ru Ru -1.2594 0.8363
;
International Tables for Crystallography
(Vol. C, Tables 4.2.6.8 and 6.1.1.4)
;
S S 0.1246 0.1234
;
International Tables for Crystallography
(Vol. C, Tables 4.2.6.8 and 6.1.1.4)
;

loop_
_geom_angle_atom_site_label_1
_geom_angle_atom_site_label_2
_geom_angle_atom_site_label_3
_geom_angle
N2 Ru1 C21 76.18(15)
N2 Ru1 N3 74.75(13)
C21 Ru1 N3 111.53(15)
N2 Ru1 C5 124.07(18)
C21 Ru1 C5 87.55(18)
N3 Ru1 C5 157.02(18)
N2 Ru1 C1 98.75(15)
C21 Ru1 C1 109.08(18)
N3 Ru1 C1 135.65(16)
C5 Ru1 C1 37.62(18)
N2 Ru1 C2 106.99(15)
C21 Ru1 C2 146.31(18)
N3 Ru1 C2 101.40(16)
C5 Ru1 C2 62.46(19)
C1 Ru1 C2 37.45(17)
N2 Ru1 C3 141.85(16)
C21 Ru1 C3 139.56(17)
N3 Ru1 C3 95.83(15)
C5 Ru1 C3 61.30(19)
C1 Ru1 C3 62.12(17)
C2 Ru1 C3 37.57(17)
N2 Ru1 C4 160.23(17)
C21 Ru1 C4 103.86(19)
N3 Ru1 C4 122.04(18)
C5 Ru1 C4 37.11(18)
C1 Ru1 C4 62.23(18)
C2 Ru1 C4 61.86(18)
C3 Ru1 C4 35.85(18)
N2 Ru1 C20 99.88(16)
C21 Ru1 C20 36.97(15)
N3 Ru1 C20 91.37(14)
C5 Ru1 C20 97.33(18)
C1 Ru1 C20 132.60(17)
C2 Ru1 C20 152.42(17)
C3 Ru1 C20 117.48(18)
C4 Ru1 C20 90.63(18)
N5 Ru2 C52 76.85(15)
N5 Ru2 N6 74.65(12)
C52 Ru2 N6 111.81(14)
N5 Ru2 C32 98.04(15)
C52 Ru2 C32 110.44(17)
N6 Ru2 C32 133.88(16)
N5 Ru2 C33 107.05(15)
C52 Ru2 C33 147.57(17)
N6 Ru2 C33 100.03(15)
C32 Ru2 C33 37.52(17)
N5 Ru2 C36 123.09(17)
C52 Ru2 C36 87.67(17)
N6 Ru2 C36 157.26(16)
C32 Ru2 C36 37.97(17)
C33 Ru2 C36 62.83(17)
N5 Ru2 C34 142.14(15)
C52 Ru2 C34 138.85(17)
N6 Ru2 C34 95.54(15)
C32 Ru2 C34 62.31(17)
C33 Ru2 C34 37.56(16)
C36 Ru2 C34 61.72(17)
N5 Ru2 C35 159.41(15)
C52 Ru2 C35 102.63(17)
N6 Ru2 C35 123.12(16)
C32 Ru2 C35 62.51(17)
C33 Ru2 C35 62.35(17)
C36 Ru2 C35 37.00(17)
C34 Ru2 C35 36.54(16)
N5 Ru2 C51 100.94(15)
C52 Ru2 C51 37.05(15)
N6 Ru2 C51 91.94(14)
C32 Ru2 C51 133.72(17)
C33 Ru2 C51 151.58(16)
C36 Ru2 C51 97.63(17)
C34 Ru2 C51 116.09(16)
C35 Ru2 C51 89.51(17)
O3 S1 O1 115.2(2)
O3 S1 O2 114.5(2)
O1 S1 O2 113.9(2)
O3 S1 C31 104.3(2)
O1 S1 C31 103.0(2)
O2 S1 C31 103.8(2)
O4 S2 O5 114.7(2)
O4 S2 O6 115.1(2)
O5 S2 O6 114.8(2)
O4 S2 C62 103.3(2)
O5 S2 C62 103.0(2)
O6 S2 C62 103.7(2)
N2 N1 C6 110.5(3)
N2 N1 C23 116.5(3)
C6 N1 C23 128.4(3)
C8 N2 N1 107.2(3)
C8 N2 Ru1 121.2(3)
N1 N2 Ru1 130.7(3)
C13 N3 C9 118.0(3)
C13 N3 Ru1 124.8(3)
C9 N3 Ru1 117.1(3)
N5 N4 C37 109.9(3)
N5 N4 C54 116.1(3)
C37 N4 C54 128.9(4)
C39 N5 N4 107.7(3)
C39 N5 Ru2 121.1(3)
N4 N5 Ru2 129.8(2)
C44 N6 C40 117.8(3)
C44 N6 Ru2 124.8(3)
C40 N6 Ru2 117.3(3)
C2 C1 C5 107.5(4)
C2 C1 Ru1 71.5(3)
C5 C1 Ru1 71.2(3)
C2 C1 H1 126.3
C5 C1 H1 126.3
Ru1 C1 H1 122.7
C1 C2 C3 106.9(4)
C1 C2 Ru1 71.0(3)
C3 C2 Ru1 71.9(3)
C1 C2 H2 126.5
C3 C2 H2 126.5
Ru1 C2 H2 122.2
C4 C3 C2 109.2(5)
C4 C3 Ru1 72.4(3)
C2 C3 Ru1 70.5(3)
C4 C3 H3 125.4
C2 C3 H3 125.4
Ru1 C3 H3 123.3
C3 C4 C5 108.3(4)
C3 C4 Ru1 71.8(3)
C5 C4 Ru1 70.2(3)
C3 C4 H4 125.9
C5 C4 H4 125.9
Ru1 C4 H4 123.8
C4 C5 C1 108.1(5)
C4 C5 Ru1 72.7(3)
C1 C5 Ru1 71.2(2)
C4 C5 H5 125.9
C1 C5 H5 125.9
Ru1 C5 H5 121.8
N1 C6 C7 105.9(3)
N1 C6 C14 124.4(4)
C7 C6 C14 129.5(4)
C6 C7 C8 106.8(3)
C6 C7 H6 126.6
C8 C7 H6 126.6
N2 C8 C7 109.5(4)
N2 C8 C9 113.6(3)
C7 C8 C9 136.5(4)
N3 C9 C10 121.7(4)
N3 C9 C8 113.1(3)
C10 C9 C8 125.1(4)
C11 C10 C9 119.7(4)
C11 C10 H7 120.2
C9 C10 H7 120.2
C10 C11 C12 118.4(4)
C10 C11 H8 120.8
C12 C11 H8 120.8
C13 C12 C11 119.9(4)
C13 C12 H9 120.0
C11 C12 H9 120.0
N3 C13 C12 122.3(4)
N3 C13 H10 118.9
C12 C13 H10 118.9
C19 C14 C15 119.5(4)
C19 C14 C6 119.9(4)
C15 C14 C6 120.3(4)
C16 C15 C14 120.4(5)
C16 C15 H11 119.8
C14 C15 H11 119.8
C15 C16 C17 120.3(5)
C15 C16 H12 119.9
C17 C16 H12 119.9
C18 C17 C16 119.3(5)
C18 C17 H13 120.3
C16 C17 H13 120.3
C17 C18 C19 120.8(5)
C17 C18 H14 119.6
C19 C18 H14 119.6
C14 C19 C18 119.7(5)
C14 C19 H15 120.2
C18 C19 H15 120.2
C21 C20 C25 123.4(4)
C21 C20 Ru1 65.0(2)
C25 C20 Ru1 115.5(3)
C21 C20 H16 123(3)
C25 C20 H16 113(3)
Ru1 C20 H16 99(3)
C22 C21 C20 153.4(5)
C22 C21 Ru1 127.2(3)
C20 C21 Ru1 78.0(3)
C21 C22 C24 124.3(4)
C21 C22 C23 120.1(4)
C24 C22 C23 115.5(4)
N1 C23 C22 107.4(3)
N1 C23 H17 110.2
C22 C23 H17 110.2
N1 C23 H18 110.2
C22 C23 H18 110.2
H17 C23 H18 108.5
C22 C24 H19 109.5
C22 C24 H20 109.5
H19 C24 H20 109.5
C22 C24 H21 109.5
H19 C24 H21 109.5
H20 C24 H21 109.5
C30 C25 C26 118.2(4)
C30 C25 C20 122.7(4)
C26 C25 C20 119.1(4)
C25 C26 C27 120.5(5)
C25 C26 H22 119.7
C27 C26 H22 119.7
C28 C27 C26 121.1(5)
C28 C27 H23 119.5
C26 C27 H23 119.5
C27 C28 C29 119.4(5)
C27 C28 H24 120.3
C29 C28 H24 120.3
C28 C29 C30 120.7(5)
C28 C29 H25 119.6
C30 C29 H25 119.6
C25 C30 C29 120.0(5)
C25 C30 H26 120.0
C29 C30 H26 120.0
F2 C31 F3 107.9(4)
F2 C31 F1 106.4(4)
F3 C31 F1 107.6(4)
F2 C31 S1 111.1(3)
F3 C31 S1 111.2(4)
F1 C31 S1 112.4(3)
C33 C32 C36 107.8(4)
C33 C32 Ru2 71.4(2)
C36 C32 Ru2 71.8(2)
C33 C32 H27 126.1
C36 C32 H27 126.1
Ru2 C32 H27 122.4
C32 C33 C34 107.4(4)
C32 C33 Ru2 71.1(3)
C34 C33 Ru2 72.1(3)
C32 C33 H28 126.3
C34 C33 H28 126.3
Ru2 C33 H28 122.2
C35 C34 C33 108.9(4)
C35 C34 Ru2 72.2(3)
C33 C34 Ru2 70.3(2)
C35 C34 H29 125.5
C33 C34 H29 125.5
Ru2 C34 H29 123.5
C34 C35 C36 108.3(4)
C34 C35 Ru2 71.2(2)
C36 C35 Ru2 70.8(2)
C34 C35 H30 125.9
C36 C35 H30 125.9
Ru2 C35 H30 123.7
C35 C36 C32 107.7(4)
C35 C36 Ru2 72.2(2)
C32 C36 Ru2 70.2(2)
C35 C36 H31 126.2
C32 C36 H31 126.2
Ru2 C36 H31 123.0
N4 C37 C38 107.3(4)
N4 C37 C45 121.7(4)
C38 C37 C45 131.0(4)
C37 C38 C39 105.4(4)
C37 C38 H32 127.3
C39 C38 H32 127.3
N5 C39 C38 109.7(3)
N5 C39 C40 113.5(3)
C38 C39 C40 136.2(4)
N6 C40 C41 122.1(4)
N6 C40 C39 113.0(3)
C41 C40 C39 124.8(4)
C42 C41 C40 119.2(4)
C42 C41 H33 120.4
C40 C41 H33 120.4
C41 C42 C43 118.9(4)
C41 C42 H34 120.6
C43 C42 H34 120.6
C44 C43 C42 119.9(4)
C44 C43 H35 120.0
C42 C43 H35 120.0
N6 C44 C43 122.0(4)
N6 C44 H36 119.0
C43 C44 H36 119.0
C50 C45 C46 119.2(4)
C50 C45 C37 120.1(4)
C46 C45 C37 120.6(4)
C47 C46 C45 119.6(4)
C47 C46 H37 120.2
C45 C46 H37 120.2
C48 C47 C46 120.8(4)
C48 C47 H38 119.6
C46 C47 H38 119.6
C47 C48 C49 119.8(5)
C47 C48 H39 120.1
C49 C48 H39 120.1
C50 C49 C48 119.8(5)
C50 C49 H40 120.1
C48 C49 H40 120.1
C49 C50 C45 120.6(4)
C49 C50 H41 119.7
C45 C50 H41 119.7
C52 C51 C56 124.5(4)
C52 C51 Ru2 64.3(2)
C56 C51 Ru2 117.0(3)
C52 C51 H42 124(3)
C56 C51 H42 108(3)
Ru2 C51 H42 110(3)
C53 C52 C51 152.2(4)
C53 C52 Ru2 127.5(3)
C51 C52 Ru2 78.6(3)
C52 C53 C55 124.1(4)
C52 C53 C54 117.9(4)
C55 C53 C54 117.6(4)
N4 C54 C53 108.1(3)
N4 C54 H43 110.1
C53 C54 H43 110.1
N4 C54 H44 110.1
C53 C54 H44 110.1
H43 C54 H44 108.4
C53 C55 H45 109.5
C53 C55 H46 109.5
H45 C55 H46 109.5
C53 C55 H47 109.5
H45 C55 H47 109.5
H46 C55 H47 109.5
C57 C56 C61 117.6(4)
C57 C56 C51 119.2(4)
C61 C56 C51 123.2(4)
C58 C57 C56 120.5(4)
C58 C57 H48 119.8
C56 C57 H48 119.8
C59 C58 C57 121.5(4)
C59 C58 H49 119.2
C57 C58 H49 119.2
C58 C59 C60 119.0(4)
C58 C59 H50 120.5
C60 C59 H50 120.5
C61 C60 C59 120.1(5)
C61 C60 H51 119.9
C59 C60 H51 119.9
C60 C61 C56 121.1(4)
C60 C61 H52 119.4
C56 C61 H52 119.4
F4 C62 F5 107.1(4)
F4 C62 F6 107.8(4)
F5 C62 F6 108.8(4)
F4 C62 S2 111.1(3)
F5 C62 S2 111.8(3)
F6 C62 S2 110.1(3)

loop_
_geom_bond_atom_site_label_1
_geom_bond_atom_site_label_2
_geom_bond_distance
Ru1 N2 2.029(3)
Ru1 C21 2.102(4)
Ru1 N3 2.115(3)
Ru1 C5 2.193(4)
Ru1 C1 2.193(4)
Ru1 C2 2.199(5)
Ru1 C3 2.218(5)
Ru1 C4 2.225(5)
Ru1 C20 2.268(4)
Ru2 N5 2.043(3)
Ru2 C52 2.088(4)
Ru2 N6 2.109(3)
Ru2 C32 2.187(4)
Ru2 C33 2.190(4)
Ru2 C36 2.207(4)
Ru2 C34 2.213(4)
Ru2 C35 2.226(4)
Ru2 C51 2.272(4)
S1 O3 1.427(3)
S1 O1 1.433(3)
S1 O2 1.435(3)
S1 C31 1.825(5)
S2 O4 1.423(3)
S2 O5 1.433(3)
S2 O6 1.440(3)
S2 C62 1.839(5)
F1 C31 1.322(5)
F2 C31 1.301(5)
F3 C31 1.314(6)
F4 C62 1.313(5)
F5 C62 1.321(5)
F6 C62 1.325(5)
N1 N2 1.340(4)
N1 C6 1.374(5)
N1 C23 1.497(5)
N2 C8 1.338(5)
N3 C13 1.352(5)
N3 C9 1.365(5)
N4 N5 1.338(4)
N4 C37 1.367(5)
N4 C54 1.469(5)
N5 C39 1.333(5)
N6 C44 1.356(5)
N6 C40 1.367(5)
C1 C2 1.410(6)
C1 C5 1.414(7)
C1 H1 0.9500
C2 C3 1.422(6)
C2 H2 0.9500
C3 C4 1.367(7)
C3 H3 0.9500
C4 C5 1.406(7)
C4 H4 0.9500
C5 H5 0.9500
C6 C7 1.378(5)
C6 C14 1.465(6)
C7 C8 1.383(5)
C7 H6 0.9500
C8 C9 1.444(5)
C9 C10 1.388(5)
C10 C11 1.382(6)
C10 H7 0.9500
C11 C12 1.385(6)
C11 H8 0.9500
C12 C13 1.376(6)
C12 H9 0.9500
C13 H10 0.9500
C14 C19 1.373(6)
C14 C15 1.395(6)
C15 C16 1.368(6)
C15 H11 0.9500
C16 C17 1.380(7)
C16 H12 0.9500
C17 C18 1.380(8)
C17 H13 0.9500
C18 C19 1.384(7)
C18 H14 0.9500
C19 H15 0.9500
C20 C21 1.395(6)
C20 C25 1.478(6)
C20 H16 0.96(4)
C21 C22 1.292(6)
C22 C24 1.523(6)
C22 C23 1.536(6)
C23 H17 0.9900
C23 H18 0.9900
C24 H19 0.9800
C24 H20 0.9800
C24 H21 0.9800
C25 C30 1.391(6)
C25 C26 1.394(6)
C26 C27 1.395(7)
C26 H22 0.9500
C27 C28 1.349(7)
C27 H23 0.9500
C28 C29 1.384(7)
C28 H24 0.9500
C29 C30 1.396(6)
C29 H25 0.9500
C30 H26 0.9500
C32 C33 1.408(6)
C32 C36 1.430(7)
C32 H27 0.9500
C33 C34 1.418(6)
C33 H28 0.9500
C34 C35 1.392(6)
C34 H29 0.9500
C35 C36 1.407(7)
C35 H30 0.9500
C36 H31 0.9500
C37 C38 1.378(6)
C37 C45 1.475(6)
C38 C39 1.398(5)
C38 H32 0.9500
C39 C40 1.449(5)
C40 C41 1.394(5)
C41 C42 1.370(6)
C41 H33 0.9500
C42 C43 1.391(6)
C42 H34 0.9500
C43 C44 1.377(6)
C43 H35 0.9500
C44 H36 0.9500
C45 C50 1.381(6)
C45 C46 1.392(6)
C46 C47 1.381(6)
C46 H37 0.9500
C47 C48 1.365(7)
C47 H38 0.9500
C48 C49 1.384(7)
C48 H39 0.9500
C49 C50 1.379(6)
C49 H40 0.9500
C50 H41 0.9500
C51 C52 1.396(6)
C51 C56 1.458(6)
C51 H42 0.94(4)
C52 C53 1.311(6)
C53 C55 1.504(6)
C53 C54 1.523(6)
C54 H43 0.9900
C54 H44 0.9900
C55 H45 0.9800
C55 H46 0.9800
C55 H47 0.9800
C56 C57 1.395(6)
C56 C61 1.403(6)
C57 C58 1.380(6)
C57 H48 0.9500
C58 C59 1.371(7)
C58 H49 0.9500
C59 C60 1.386(6)
C59 H50 0.9500
C60 C61 1.383(6)
C60 H51 0.9500
C61 H52 0.9500

loop_
_geom_torsion_atom_site_label_1
_geom_torsion_atom_site_label_2
_geom_torsion_atom_site_label_3
_geom_torsion_atom_site_label_4
_geom_torsion
C6 N1 N2 C8 -1.7(4)
C23 N1 N2 C8 156.4(3)
C6 N1 N2 Ru1 -170.4(3)
C23 N1 N2 Ru1 -12.3(5)
C37 N4 N5 C39 -0.1(4)
C54 N4 N5 C39 157.0(3)
C37 N4 N5 Ru2 -166.6(3)
C54 N4 N5 Ru2 -9.5(5)
C5 C1 C2 C3 -0.9(5)
Ru1 C1 C2 C3 -63.4(3)
C5 C1 C2 Ru1 62.5(3)
C1 C2 C3 C4 0.4(5)
Ru1 C2 C3 C4 -62.4(3)
C1 C2 C3 Ru1 62.8(3)
C2 C3 C4 C5 0.2(5)
Ru1 C3 C4 C5 -61.0(3)
C2 C3 C4 Ru1 61.2(3)
C3 C4 C5 C1 -0.8(6)
Ru1 C4 C5 C1 -62.8(3)
C3 C4 C5 Ru1 62.0(3)
C2 C1 C5 C4 1.1(5)
Ru1 C1 C5 C4 63.8(3)
C2 C1 C5 Ru1 -62.7(3)
N2 N1 C6 C7 0.9(4)
C23 N1 C6 C7 -153.9(4)
N2 N1 C6 C14 -174.3(4)
C23 N1 C6 C14 30.9(6)
N1 C6 C7 C8 0.2(4)
C14 C6 C7 C8 175.2(4)
N1 N2 C8 C7 1.9(4)
Ru1 N2 C8 C7 171.9(3)
N1 N2 C8 C9 -171.9(3)
Ru1 N2 C8 C9 -1.9(4)
C6 C7 C8 N2 -1.3(4)
C6 C7 C8 C9 170.4(4)
C13 N3 C9 C10 0.6(6)
Ru1 N3 C9 C10 177.1(3)
C13 N3 C9 C8 176.6(3)
Ru1 N3 C9 C8 -6.9(4)
N2 C8 C9 N3 5.7(5)
C7 C8 C9 N3 -165.8(4)
N2 C8 C9 C10 -178.5(4)
C7 C8 C9 C10 10.0(7)
N3 C9 C10 C11 -2.3(6)
C8 C9 C10 C11 -177.8(4)
C9 C10 C11 C12 1.7(6)
C10 C11 C12 C13 0.4(6)
C9 N3 C13 C12 1.6(6)
Ru1 N3 C13 C12 -174.5(3)
C11 C12 C13 N3 -2.2(6)
N1 C6 C14 C19 -148.5(4)
C7 C6 C14 C19 37.4(7)
N1 C6 C14 C15 37.5(6)
C7 C6 C14 C15 -136.6(5)
C19 C14 C15 C16 -0.9(7)
C6 C14 C15 C16 173.1(4)
C14 C15 C16 C17 -0.2(7)
C15 C16 C17 C18 1.1(8)
C16 C17 C18 C19 -0.9(9)
C15 C14 C19 C18 1.1(7)
C6 C14 C19 C18 -172.9(4)
C17 C18 C19 C14 -0.2(9)
C25 C20 C21 C22 58.0(11)
Ru1 C20 C21 C22 163.1(10)
C25 C20 C21 Ru1 -105.2(4)
C20 C21 C22 C24 19.9(12)
Ru1 C21 C22 C24 179.0(3)
C20 C21 C22 C23 -156.3(8)
Ru1 C21 C22 C23 2.8(6)
N2 N1 C23 C22 -46.6(5)
C6 N1 C23 C22 106.9(4)
C21 C22 C23 N1 51.6(6)
C24 C22 C23 N1 -124.9(4)
C21 C20 C25 C30 5.7(7)
Ru1 C20 C25 C30 -70.1(5)
C21 C20 C25 C26 -174.2(4)
Ru1 C20 C25 C26 110.0(4)
C30 C25 C26 C27 0.3(7)
C20 C25 C26 C27 -179.8(4)
C25 C26 C27 C28 0.2(8)
C26 C27 C28 C29 0.1(8)
C27 C28 C29 C30 -1.0(7)
C26 C25 C30 C29 -1.1(6)
C20 C25 C30 C29 179.0(4)
C28 C29 C30 C25 1.5(7)
O3 S1 C31 F2 -59.6(4)
O1 S1 C31 F2 61.1(4)
O2 S1 C31 F2 -179.9(4)
O3 S1 C31 F3 -179.9(3)
O1 S1 C31 F3 -59.2(4)
O2 S1 C31 F3 59.8(4)
O3 S1 C31 F1 59.4(4)
O1 S1 C31 F1 -179.9(4)
O2 S1 C31 F1 -60.8(4)
C36 C32 C33 C34 -0.5(5)
Ru2 C32 C33 C34 -63.5(3)
C36 C32 C33 Ru2 63.0(3)
C32 C33 C34 C35 0.5(5)
Ru2 C33 C34 C35 -62.2(3)
C32 C33 C34 Ru2 62.8(3)
C33 C34 C35 C36 -0.4(5)
Ru2 C34 C35 C36 -61.4(3)
C33 C34 C35 Ru2 61.1(3)
C34 C35 C36 C32 0.1(5)
Ru2 C35 C36 C32 -61.7(3)
C34 C35 C36 Ru2 61.7(3)
C33 C32 C36 C35 0.3(5)
Ru2 C32 C36 C35 62.9(3)
C33 C32 C36 Ru2 -62.7(3)
N5 N4 C37 C38 -0.9(5)
C54 N4 C37 C38 -154.2(4)
N5 N4 C37 C45 178.8(4)
C54 N4 C37 C45 25.6(6)
N4 C37 C38 C39 1.5(5)
C45 C37 C38 C39 -178.2(4)
N4 N5 C39 C38 1.1(4)
Ru2 N5 C39 C38 168.9(3)
N4 N5 C39 C40 -171.0(3)
Ru2 N5 C39 C40 -3.1(5)
C37 C38 C39 N5 -1.6(5)
C37 C38 C39 C40 167.9(4)
C44 N6 C40 C41 -0.4(6)
Ru2 N6 C40 C41 176.0(3)
C44 N6 C40 C39 175.7(3)
Ru2 N6 C40 C39 -7.9(4)
N5 C39 C40 N6 7.0(5)
C38 C39 C40 N6 -162.2(4)
N5 C39 C40 C41 -177.1(4)
C38 C39 C40 C41 13.7(7)
N6 C40 C41 C42 -1.3(6)
C39 C40 C41 C42 -176.8(4)
C40 C41 C42 C43 0.6(6)
C41 C42 C43 C44 1.6(6)
C40 N6 C44 C43 2.7(6)
Ru2 N6 C44 C43 -173.4(3)
C42 C43 C44 N6 -3.3(7)
N4 C37 C45 C50 -132.1(5)
C38 C37 C45 C50 47.6(7)
N4 C37 C45 C46 48.2(6)
C38 C37 C45 C46 -132.1(5)
C50 C45 C46 C47 2.1(7)
C37 C45 C46 C47 -178.2(4)
C45 C46 C47 C48 -0.4(8)
C46 C47 C48 C49 -1.9(8)
C47 C48 C49 C50 2.5(8)
C48 C49 C50 C45 -0.9(8)
C46 C45 C50 C49 -1.4(7)
C37 C45 C50 C49 178.9(4)
C56 C51 C52 C53 55.4(10)
Ru2 C51 C52 C53 161.7(9)
C56 C51 C52 Ru2 -106.3(4)
C51 C52 C53 C55 14.5(11)
Ru2 C52 C53 C55 171.7(3)
C51 C52 C53 C54 -157.5(7)
Ru2 C52 C53 C54 -0.4(6)
N5 N4 C54 C53 -50.6(5)
C37 N4 C54 C53 101.3(5)
C52 C53 C54 N4 55.9(5)
C55 C53 C54 N4 -116.7(4)
C52 C51 C56 C57 -166.9(4)
Ru2 C51 C56 C57 117.0(4)
C52 C51 C56 C61 13.8(7)
Ru2 C51 C56 C61 -62.3(5)
C61 C56 C57 C58 1.8(7)
C51 C56 C57 C58 -177.5(4)
C56 C57 C58 C59 -0.3(7)
C57 C58 C59 C60 -0.3(8)
C58 C59 C60 C61 -0.8(7)
C59 C60 C61 C56 2.5(7)
C57 C56 C61 C60 -2.9(7)
C51 C56 C61 C60 176.4(4)
O4 S2 C62 F4 -177.8(3)
O5 S2 C62 F4 -58.1(4)
O6 S2 C62 F4 61.9(4)
O4 S2 C62 F5 62.6(4)
O5 S2 C62 F5 -177.6(4)
O6 S2 C62 F5 -57.7(4)
O4 S2 C62 F6 -58.4(4)
O5 S2 C62 F6 61.3(4)
O6 S2 C62 F6 -178.8(3)
